data_7716005
loop_
_publ_author_name
'Nowicka, Daria'
'Marcinkowski, Dawid'
'Vadra, Nahir'
'Szyma&#x144;ska, Martyna'
'Kubicki, Maciej'
'Consiglio, Giuseppe'
'Dro&#x17c;d&#x17c;, Wojciech'
'Stefankiewicz, Artur R.'
'Patroniak, Violetta'
'Fik-Jask&#xf3;&#x142;ka, Marta'
'Gorczy&#x144;ski, Adam'

_publ_section_title
;
 The effect of ionic <i>versus</i> covalent functionalization of
 polyoxometalate hybrid materials with coordinating subunits on their
 stability and interaction with DNA.
;
_journal_issue 28
_journal_name_full 'Dalton transactions (Cambridge, England : 2003)'
_journal_page_first 11678
_journal_page_last 11688
_journal_paper_doi 10.1039/d4dt00965g
_journal_volume 53
_journal_year 2024
_chemical_formula_moiety 'C40 H38 Zn N6 O4, 2(Cl O4)'
_chemical_formula_sum 'C40 H38 Cl2 N6 O12 Zn'
_chemical_formula_weight 931.03
_space_group_crystal_system triclinic
_space_group_IT_number 2
_space_group_name_Hall '-P 1'
_space_group_name_H-M_alt 'P -1'
_atom_sites_solution_hydrogens mixed
_audit_creation_method SHELXL-2018/3
_audit_update_record
;
2022-11-22 deposited with the CCDC.	2024-05-09 downloaded from the CCDC.
;
_cell_angle_alpha 68.923(5)
_cell_angle_beta 80.861(4)
_cell_angle_gamma 66.577(6)
_cell_formula_units_Z 2
_cell_length_a 12.9401(8)
_cell_length_b 13.1181(8)
_cell_length_c 13.9436(6)
_cell_measurement_reflns_used 4760
_cell_measurement_temperature 100(1)
_cell_measurement_theta_max 26.0270
_cell_measurement_theta_min 3.5690
_cell_volume 2026.2(2)
_computing_cell_refinement 'CrysAlisPro 1.171.38.43 (Rigaku OD, 2015)'
_computing_data_collection 'CrysAlisPro 1.171.38.43 (Rigaku OD, 2015)'
_computing_data_reduction 'CrysAlisPro 1.171.38.43 (Rigaku OD, 2015)'
_computing_molecular_graphics 'Mercury (MacRae et al., 2009)'
_computing_publication_material 'SHELXL (Sheldrick, 2015)'
_computing_structure_refinement 'SHELXL (Sheldrick, 2015)'
_computing_structure_solution 'SHELXT (Sheldrick, 2015)'
_diffrn_ambient_environment N~2~
_diffrn_ambient_temperature 100(1)
_diffrn_detector 'CCD plate'
_diffrn_detector_area_resol_mean 16.2413
_diffrn_detector_type Eos
_diffrn_measured_fraction_theta_full 0.997
_diffrn_measured_fraction_theta_max 0.997
_diffrn_measurement_device 'four-circle diffractometer'
_diffrn_measurement_device_type 'Xcalibur, Eos'
_diffrn_radiation_monochromator graphite
_diffrn_radiation_probe x-ray
_diffrn_radiation_type 'Mo K\a'
_diffrn_radiation_wavelength 0.71073
_diffrn_reflns_av_R_equivalents 0.0336
_diffrn_reflns_av_unetI/netI 0.0518
_diffrn_reflns_Laue_measured_fraction_full 0.997
_diffrn_reflns_Laue_measured_fraction_max 0.997
_diffrn_reflns_limit_h_max 15
_diffrn_reflns_limit_h_min -15
_diffrn_reflns_limit_k_max 15
_diffrn_reflns_limit_k_min -15
_diffrn_reflns_limit_l_max 16
_diffrn_reflns_limit_l_min -16
_diffrn_reflns_number 14264
_diffrn_reflns_point_group_measured_fraction_full 0.997
_diffrn_reflns_point_group_measured_fraction_max 0.997
_diffrn_reflns_theta_full 24.997
_diffrn_reflns_theta_max 24.997
_diffrn_reflns_theta_min 3.023
_diffrn_source 'fine-focus sealed X-ray tube'
_diffrn_source_type 'Enhance (Mo) X-ray Source'
_exptl_absorpt_coefficient_mu 0.810
_exptl_absorpt_correction_T_max 1.00000
_exptl_absorpt_correction_T_min 0.90345
_exptl_absorpt_correction_type multi-scan
_exptl_absorpt_process_details
;
CrysAlisPro 1.171.40.81a (Rigaku Oxford Diffraction, 2020)
Empirical absorption correction using spherical harmonics,
implemented in SCALE3 ABSPACK scaling algorithm.
;
_exptl_crystal_colour colourless
_exptl_crystal_density_diffrn 1.526
_exptl_crystal_description block
_exptl_crystal_F_000 960
_exptl_crystal_size_max 0.35
_exptl_crystal_size_mid 0.2
_exptl_crystal_size_min 0.15
_refine_diff_density_max 1.476
_refine_diff_density_min -0.747
_refine_diff_density_rms 0.112
_refine_ls_extinction_method none
_refine_ls_goodness_of_fit_ref 1.056
_refine_ls_hydrogen_treatment constr
_refine_ls_matrix_type full
_refine_ls_number_parameters 587
_refine_ls_number_reflns 7131
_refine_ls_number_restraints 4
_refine_ls_restrained_S_all 1.056
_refine_ls_R_factor_all 0.0923
_refine_ls_R_factor_gt 0.0775
_refine_ls_shift/su_max 0.004
_refine_ls_shift/su_mean 0.000
_refine_ls_structure_factor_coef Fsqd
_refine_ls_weighting_details 'w=1/[\s^2^(Fo^2^)+(0.0995P)^2^+6.8840P] where P=(Fo^2^+2Fc^2^)/3'
_refine_ls_weighting_scheme calc
_refine_ls_wR_factor_gt 0.1990
_refine_ls_wR_factor_ref 0.2085
_reflns_Friedel_coverage 0.000
_reflns_number_gt 5905
_reflns_number_total 7131
_reflns_threshold_expression 'I > 2\s(I)'
_cod_data_source_file d4dt00965g2.cif
_cod_data_source_block 1
_cod_depositor_comments 'Adding full bibliography for 7716005.cif.'
_cod_database_code 7716005
_shelx_shelxl_version_number 2018/3
_shelx_space_group_comment
;
The symmetry employed for this shelxl refinement is uniquely defined
by the following loop, which should always be used as a source of
symmetry information in preference to the above space-group names.
They are only intended as comments.
;

loop_
_space_group_symop_operation_xyz
'x, y, z'
'-x, -y, -z'

loop_
_atom_site_label
_atom_site_type_symbol
_atom_site_fract_x
_atom_site_fract_y
_atom_site_fract_z
_atom_site_U_iso_or_equiv
_atom_site_adp_type
_atom_site_occupancy
_atom_site_site_symmetry_order
_atom_site_calc_flag
_atom_site_refinement_flags_posn
_atom_site_refinement_flags_adp
_atom_site_refinement_flags_occupancy
_atom_site_disorder_assembly
_atom_site_disorder_group
Zn1 Zn 0.78318(5) 0.23999(5) 0.21304(4) 0.0270(2) Uani 1 1 d . . . . .
N1A N 0.6373(4) 0.4114(3) 0.1339(3) 0.0275(9) Uani 1 1 d . . . . .
C2A C 0.6368(4) 0.5017(4) 0.0468(4) 0.0293(11) Uani 1 1 d . . . . .
C3A C 0.5450(4) 0.6063(5) 0.0221(4) 0.0322(11) Uani 1 1 d . . . . .
H3A H 0.546639 0.668729 -0.038945 0.039 Uiso 1 1 calc R U . . .
C4A C 0.4514(5) 0.6204(5) 0.0856(4) 0.0390(13) Uani 1 1 d . . . . .
H4A H 0.388825 0.692838 0.069621 0.047 Uiso 1 1 calc R U . . .
C5A C 0.4493(5) 0.5284(5) 0.1725(4) 0.0373(12) Uani 1 1 d . . . . .
H5A H 0.384729 0.535353 0.216670 0.045 Uiso 1 1 calc R U . . .
C6A C 0.5428(4) 0.4261(4) 0.1941(4) 0.0298(11) Uani 1 1 d . . . . .
C7A C 0.5456(4) 0.3234(4) 0.2870(4) 0.0308(11) Uani 1 1 d . . . . .
N8A N 0.6477(4) 0.2398(3) 0.3129(3) 0.0318(10) Uani 1 1 d . . . . .
C9A C 0.6590(5) 0.1462(5) 0.3988(4) 0.0333(12) Uani 1 1 d . . . . .
C10A C 0.5669(5) 0.1343(5) 0.4603(4) 0.0363(12) Uani 1 1 d . . . . .
H10A H 0.575651 0.067614 0.520258 0.044 Uiso 1 1 calc R U . . .
C11A C 0.4621(5) 0.2208(5) 0.4333(4) 0.0395(13) Uani 1 1 d . . . . .
C12A C 0.4496(5) 0.3172(5) 0.3463(4) 0.0352(12) Uani 1 1 d . . . . .
H12A H 0.377791 0.377547 0.327251 0.042 Uiso 1 1 calc R U . . .
C13A C 0.7769(4) 0.0608(4) 0.4208(4) 0.0291(11) Uani 1 1 d . . . . .
N14A N 0.8529(3) 0.0719(3) 0.3437(3) 0.0278(9) Uani 1 1 d . . . . .
C15A C 0.9588(4) -0.0101(4) 0.3575(4) 0.0302(11) Uani 1 1 d . . . . .
C16A C 0.9898(5) -0.1009(5) 0.4491(4) 0.0365(12) Uani 1 1 d . . . . .
H16A H 1.063928 -0.158748 0.456717 0.044 Uiso 1 1 calc R U . . .
C17A C 0.9127(5) -0.1076(5) 0.5300(4) 0.0371(13) Uani 1 1 d . . . . .
H17A H 0.934396 -0.168021 0.594293 0.045 Uiso 1 1 calc R U . . .
C18A C 0.8037(5) -0.0254(5) 0.5163(4) 0.0374(13) Uani 1 1 d . . . . .
H18A H 0.749137 -0.027916 0.570530 0.045 Uiso 1 1 calc R U . . .
C19A C 0.7371(4) 0.4862(5) -0.0232(4) 0.0367(12) Uani 1 1 d . . . . .
H19A H 0.801356 0.479243 0.010980 0.055 Uiso 1 1 calc R U . . .
H19B H 0.721016 0.554409 -0.086211 0.055 Uiso 1 1 calc R U . . .
H19C H 0.755049 0.414844 -0.040430 0.055 Uiso 1 1 calc R U . . .
C20A C 1.0419(5) -0.0003(5) 0.2702(4) 0.0412(13) Uani 1 1 d . . . . .
H20A H 1.007483 0.013155 0.206823 0.062 Uiso 1 1 calc R U . . .
H20B H 1.108533 -0.073210 0.284706 0.062 Uiso 1 1 calc R U . . .
H20C H 1.064152 0.065733 0.261769 0.062 Uiso 1 1 calc R U . . .
C21A C 0.3630(5) 0.2052(6) 0.5009(5) 0.0448(14) Uani 1 1 d . . . . .
O22A O 0.3680(4) 0.1144(4) 0.5658(4) 0.0701(15) Uani 1 1 d . . . . .
O23A O 0.2726(3) 0.3018(4) 0.4807(3) 0.0477(10) Uani 1 1 d . . . . .
C24A C 0.1749(5) 0.2972(6) 0.5478(5) 0.0478(15) Uani 1 1 d D . . . .
H24A H 0.166984 0.335469 0.599603 0.057 Uiso 0.451(16) 1 calc R U P A 1
H24B H 0.180560 0.214932 0.583730 0.057 Uiso 0.451(16) 1 calc R U P A 1
H24C H 0.154101 0.232507 0.547146 0.057 Uiso 0.549(16) 1 calc R U P A 2
H24D H 0.109945 0.371980 0.523328 0.057 Uiso 0.549(16) 1 calc R U P A 2
C25A C 0.0765(16) 0.364(3) 0.4747(18) 0.150 Uiso 0.451(16) 1 d D U P A 1
H25A H 0.006172 0.365625 0.513672 0.225 Uiso 0.451(16) 1 calc R U P A 1
H25B H 0.073249 0.444855 0.439578 0.225 Uiso 0.451(16) 1 calc R U P A 1
H25C H 0.086726 0.325192 0.423820 0.225 Uiso 0.451(16) 1 calc R U P A 1
C25D C 0.204(2) 0.277(2) 0.6563(9) 0.150 Uiso 0.549(16) 1 d D U P A 2
H25D H 0.138441 0.273676 0.702160 0.225 Uiso 0.549(16) 1 calc R U P A 2
H25E H 0.267618 0.202478 0.680299 0.225 Uiso 0.549(16) 1 calc R U P A 2
H25F H 0.223593 0.341535 0.656552 0.225 Uiso 0.549(16) 1 calc R U P A 2
N1B N 0.8639(4) 0.3384(4) 0.2638(4) 0.0445(12) Uani 1 1 d . . . . .
C2B C 0.8352(7) 0.3807(6) 0.3432(5) 0.062(2) Uani 1 1 d . . . . .
C3B C 0.9008(11) 0.4320(8) 0.3652(7) 0.107(4) Uani 1 1 d . . . . .
H3B H 0.881663 0.458481 0.423125 0.128 Uiso 1 1 calc R U . . .
C4B C 0.9900(12) 0.4446(11) 0.3063(8) 0.130(5) Uani 1 1 d . . . . .
H4B H 1.033724 0.480546 0.320960 0.156 Uiso 1 1 calc R U . . .
C5B C 1.0165(10) 0.4046(11) 0.2248(7) 0.118(5) Uani 1 1 d . . . . .
H5B H 1.079205 0.412812 0.181389 0.141 Uiso 1 1 calc R U . . .
C6B C 0.9518(7) 0.3515(7) 0.2048(5) 0.064(2) Uani 1 1 d . . . . .
C7B C 0.9787(5) 0.3067(7) 0.1179(5) 0.059(2) Uani 1 1 d . . . . .
N8B N 0.9129(4) 0.2521(4) 0.1090(3) 0.0389(11) Uani 1 1 d . . . . .
C9B C 0.9295(5) 0.2122(5) 0.0315(4) 0.0433(15) Uani 1 1 d . . . . .
C10B C 1.0163(5) 0.2209(6) -0.0411(5) 0.059(2) Uani 1 1 d . . . . .
H10B H 1.028278 0.189942 -0.095665 0.071 Uiso 1 1 calc R U . . .
C11B C 1.0840(6) 0.2753(8) -0.0318(6) 0.084(3) Uani 1 1 d . . . . .
C12B C 1.0646(6) 0.3199(9) 0.0468(6) 0.086(3) Uani 1 1 d . . . . .
H12B H 1.109467 0.359549 0.052738 0.103 Uiso 1 1 calc R U . . .
C13B C 0.8520(5) 0.1557(5) 0.0281(4) 0.0403(13) Uani 1 1 d . . . . .
N14B N 0.7771(4) 0.1458(4) 0.1079(3) 0.0340(10) Uani 1 1 d . . . . .
C15B C 0.7072(5) 0.0912(5) 0.1098(4) 0.0382(13) Uani 1 1 d . . . . .
C16B C 0.7078(6) 0.0515(5) 0.0290(5) 0.0481(15) Uani 1 1 d . . . . .
H16B H 0.656532 0.015504 0.030191 0.058 Uiso 1 1 calc R U . . .
C17B C 0.7826(7) 0.0646(6) -0.0522(5) 0.063(2) Uani 1 1 d . . . . .
H17B H 0.783368 0.037686 -0.107244 0.075 Uiso 1 1 calc R U . . .
C18B C 0.8563(7) 0.1167(6) -0.0531(5) 0.060(2) Uani 1 1 d . . . . .
H18B H 0.909015 0.125932 -0.108217 0.072 Uiso 1 1 calc R U . . .
C19B C 0.7358(7) 0.3671(7) 0.4110(6) 0.070(2) Uani 1 1 d . . . . .
H19D H 0.666525 0.415040 0.371661 0.106 Uiso 1 1 calc R U . . .
H19E H 0.732202 0.392915 0.469655 0.106 Uiso 1 1 calc R U . . .
H19F H 0.743820 0.284305 0.435995 0.106 Uiso 1 1 calc R U . . .
C20B C 0.6311(5) 0.0748(6) 0.1989(5) 0.0477(15) Uani 1 1 d . . . . .
H20D H 0.675299 0.028579 0.261586 0.071 Uiso 1 1 calc R U . . .
H20E H 0.586342 0.033267 0.190891 0.071 Uiso 1 1 calc R U . . .
H20F H 0.580672 0.151715 0.203930 0.071 Uiso 1 1 calc R U . . .
C21B C 1.1766(15) 0.3059(18) -0.0955(13) 0.055(5) Uani 0.5 1 d . . P B 1
O22B O 1.2097(9) 0.3915(11) -0.1045(7) 0.049(2) Uani 0.5 1 d . . P B 1
O23B O 1.228(2) 0.228(2) -0.135(2) 0.116(12) Uani 0.5 1 d . . P B 1
C24B C 1.3218(13) 0.2380(15) -0.2060(14) 0.092(7) Uani 0.5 1 d D . P B 1
H24E H 1.303255 0.320337 -0.252141 0.110 Uiso 0.5 1 calc R U P B 1
H24F H 1.337360 0.187220 -0.248748 0.110 Uiso 0.5 1 calc R U P B 1
C25B C 1.424(2) 0.200(4) -0.143(3) 0.174(7) Uiso 0.5 1 d D U P B 1
H25G H 1.490958 0.194038 -0.187933 0.262 Uiso 0.5 1 d R U P B 1
H25H H 1.435518 0.123784 -0.089106 0.262 Uiso 0.5 1 d R U P B 1
H25I H 1.411587 0.259499 -0.110804 0.262 Uiso 0.5 1 d R U P B 1
C21C C 1.1857(17) 0.2551(19) -0.1269(16) 0.041(5) Uani 0.5 1 d . . P B 2
O22C O 1.1996(13) 0.2056(14) -0.1817(11) 0.064(4) Uani 0.5 1 d . . P B 2
O23C O 1.2332(11) 0.3205(12) -0.1115(8) 0.052(3) Uani 0.5 1 d . . P B 2
C24C C 1.3339(11) 0.3168(14) -0.1804(11) 0.064(4) Uani 0.5 1 d D . P B 2
H24G H 1.354001 0.385485 -0.190848 0.077 Uiso 0.5 1 calc R U P B 2
H24H H 1.319595 0.316955 -0.248087 0.077 Uiso 0.5 1 calc R U P B 2
C25C C 1.428(3) 0.203(2) -0.126(3) 0.174(7) Uiso 0.5 1 d D U P B 2
H25J H 1.430565 0.185031 -0.051725 0.262 Uiso 0.5 1 d R U P B 2
H25K H 1.499626 0.207831 -0.158118 0.262 Uiso 0.5 1 d R U P B 2
H25L H 1.414397 0.141193 -0.139632 0.262 Uiso 0.5 1 d R U P B 2
Cl1C Cl 0.86217(17) 0.34773(16) 0.69263(12) 0.0573(5) Uani 1 1 d . . . . .
O1C O 0.8317(4) 0.3990(5) 0.7680(4) 0.0737(15) Uani 1 1 d . . . . .
O2C O 0.9697(5) 0.2459(5) 0.7229(4) 0.0836(17) Uani 1 1 d . . . . .
O3C O 0.8953(7) 0.4204(6) 0.5998(4) 0.107(2) Uani 1 1 d . . . . .
O4C O 0.7859(7) 0.3026(8) 0.6811(7) 0.133(3) Uani 1 1 d . . . . .
Cl1D Cl 0.67900(16) -0.12684(17) 0.79515(12) 0.0610(5) Uani 1 1 d . . . . .
O1D O 0.6120(4) -0.0552(6) 0.7087(4) 0.096(2) Uani 1 1 d . . . . .
O2D O 0.6661(6) -0.2316(6) 0.8376(7) 0.131(3) Uani 1 1 d . . . . .
O3D O 0.7884(6) -0.1413(10) 0.7669(6) 0.202(6) Uani 1 1 d . . . . .
O4D O 0.6400(16) -0.0754(13) 0.8706(8) 0.251(8) Uani 1 1 d . . . . .

loop_
_atom_site_aniso_label
_atom_site_aniso_U_11
_atom_site_aniso_U_22
_atom_site_aniso_U_33
_atom_site_aniso_U_23
_atom_site_aniso_U_13
_atom_site_aniso_U_12
Zn1 0.0293(3) 0.0295(3) 0.0211(3) -0.0023(2) 0.0022(2) -0.0161(2)
N1A 0.036(2) 0.026(2) 0.024(2) -0.0034(17) -0.0004(17) -0.0182(18)
C2A 0.035(3) 0.032(3) 0.023(2) 0.003(2) -0.005(2) -0.022(2)
C3A 0.038(3) 0.028(3) 0.027(2) 0.001(2) -0.002(2) -0.016(2)
C4A 0.042(3) 0.026(3) 0.037(3) -0.003(2) -0.001(2) -0.007(2)
C5A 0.035(3) 0.037(3) 0.034(3) -0.006(2) 0.004(2) -0.014(2)
C6A 0.035(3) 0.031(3) 0.025(2) -0.006(2) 0.006(2) -0.018(2)
C7A 0.038(3) 0.030(3) 0.024(2) -0.005(2) 0.003(2) -0.018(2)
N8A 0.043(3) 0.018(2) 0.030(2) 0.0026(17) -0.0067(19) -0.0134(19)
C9A 0.038(3) 0.032(3) 0.027(3) -0.002(2) 0.000(2) -0.016(2)
C10A 0.042(3) 0.033(3) 0.031(3) -0.003(2) 0.005(2) -0.020(2)
C11A 0.045(3) 0.039(3) 0.037(3) -0.011(3) 0.008(3) -0.022(3)
C12A 0.037(3) 0.031(3) 0.036(3) -0.008(2) 0.006(2) -0.017(2)
C13A 0.036(3) 0.027(3) 0.027(2) -0.008(2) 0.004(2) -0.016(2)
N14A 0.033(2) 0.027(2) 0.024(2) -0.0058(17) 0.0034(17) -0.0159(18)
C15A 0.033(3) 0.032(3) 0.028(3) -0.006(2) -0.004(2) -0.016(2)
C16A 0.041(3) 0.031(3) 0.032(3) -0.001(2) -0.009(2) -0.014(2)
C17A 0.046(3) 0.035(3) 0.028(3) 0.001(2) -0.009(2) -0.019(3)
C18A 0.050(3) 0.034(3) 0.025(3) 0.001(2) 0.000(2) -0.023(3)
C19A 0.033(3) 0.037(3) 0.027(3) 0.005(2) 0.001(2) -0.014(2)
C20A 0.035(3) 0.044(3) 0.032(3) -0.002(3) 0.002(2) -0.012(3)
C21A 0.048(4) 0.048(4) 0.039(3) -0.004(3) 0.008(3) -0.030(3)
O22A 0.051(3) 0.059(3) 0.068(3) 0.011(3) 0.013(2) -0.023(2)
O23A 0.042(2) 0.046(2) 0.053(2) -0.013(2) 0.020(2) -0.024(2)
C24A 0.045(3) 0.058(4) 0.048(3) -0.022(3) 0.020(3) -0.030(3)
N1B 0.062(3) 0.042(3) 0.035(3) 0.005(2) -0.019(2) -0.034(3)
C2B 0.102(6) 0.042(4) 0.052(4) 0.004(3) -0.038(4) -0.039(4)
C3B 0.202(12) 0.089(7) 0.070(6) 0.004(5) -0.058(7) -0.101(8)
C4B 0.220(14) 0.162(11) 0.076(6) 0.015(7) -0.051(8) -0.168(11)
C5B 0.169(10) 0.173(11) 0.059(5) 0.026(6) -0.035(6) -0.155(10)
C6B 0.083(5) 0.078(5) 0.039(4) 0.021(3) -0.031(3) -0.062(4)
C7B 0.038(3) 0.078(5) 0.040(3) 0.027(3) -0.015(3) -0.038(3)
N8B 0.035(2) 0.036(3) 0.028(2) 0.009(2) -0.0112(19) -0.009(2)
C9B 0.033(3) 0.040(3) 0.031(3) 0.009(2) -0.002(2) -0.006(2)
C10B 0.041(4) 0.053(4) 0.038(3) 0.013(3) 0.010(3) 0.000(3)
C11B 0.031(4) 0.106(7) 0.053(5) 0.044(5) -0.008(3) -0.022(4)
C12B 0.049(4) 0.127(8) 0.046(4) 0.045(5) -0.019(3) -0.054(5)
C13B 0.045(3) 0.034(3) 0.025(3) -0.004(2) 0.003(2) -0.005(3)
N14B 0.042(3) 0.025(2) 0.029(2) -0.0026(18) -0.0063(19) -0.0091(19)
C15B 0.051(3) 0.024(3) 0.036(3) -0.003(2) -0.009(3) -0.014(2)
C16B 0.073(4) 0.033(3) 0.042(3) -0.010(3) -0.011(3) -0.021(3)
C17B 0.100(6) 0.042(4) 0.037(3) -0.015(3) 0.002(4) -0.018(4)
C18B 0.086(5) 0.044(4) 0.036(3) -0.016(3) 0.013(3) -0.012(4)
C19B 0.092(6) 0.073(5) 0.062(5) -0.037(4) -0.017(4) -0.026(5)
C20B 0.052(4) 0.050(4) 0.054(4) -0.018(3) 0.000(3) -0.032(3)
C21B 0.040(9) 0.059(11) 0.045(9) 0.021(9) 0.007(7) -0.032(9)
O22B 0.052(6) 0.062(7) 0.045(5) -0.012(5) 0.005(4) -0.038(5)
O23B 0.105(18) 0.044(11) 0.17(2) -0.035(13) 0.103(17) -0.035(11)
C24B 0.084(12) 0.073(11) 0.125(16) -0.042(11) 0.072(12) -0.054(10)
C21C 0.049(12) 0.026(9) 0.053(11) -0.014(7) -0.030(10) -0.008(8)
O22C 0.063(7) 0.059(10) 0.059(7) -0.016(6) 0.021(6) -0.023(6)
O23C 0.059(7) 0.069(9) 0.042(5) -0.025(6) 0.014(5) -0.038(7)
C24C 0.050(8) 0.095(12) 0.059(8) -0.029(8) 0.020(7) -0.045(8)
Cl1C 0.0872(13) 0.0593(10) 0.0395(8) -0.0125(7) 0.0011(8) -0.0450(10)
O1C 0.060(3) 0.104(4) 0.066(3) -0.049(3) 0.020(3) -0.028(3)
O2C 0.083(4) 0.081(4) 0.076(4) -0.024(3) 0.010(3) -0.024(3)
O3C 0.172(7) 0.088(5) 0.055(3) -0.013(3) 0.022(4) -0.060(5)
O4C 0.108(6) 0.152(8) 0.179(8) -0.082(7) -0.031(6) -0.053(5)
Cl1D 0.0763(12) 0.0715(11) 0.0373(8) 0.0113(8) -0.0064(8) -0.0531(10)
O1D 0.052(3) 0.126(5) 0.051(3) 0.033(3) -0.001(2) -0.029(3)
O2D 0.094(5) 0.070(4) 0.181(8) 0.031(4) 0.008(5) -0.051(4)
O3D 0.093(5) 0.308(13) 0.114(6) 0.131(7) -0.067(5) -0.137(7)
O4D 0.48(2) 0.267(15) 0.099(7) -0.103(9) 0.005(11) -0.198(16)

loop_
_atom_type_symbol
_atom_type_description
_atom_type_scat_dispersion_real
_atom_type_scat_dispersion_imag
_atom_type_scat_source
C C 0.0033 0.0016 'International Tables Vol C Tables 4.2.6.8 and 6.1.1.4'
H H 0.0000 0.0000 'International Tables Vol C Tables 4.2.6.8 and 6.1.1.4'
Cl Cl 0.1484 0.1585 'International Tables Vol C Tables 4.2.6.8 and 6.1.1.4'
Zn Zn 0.2839 1.4301 'International Tables Vol C Tables 4.2.6.8 and 6.1.1.4'
N N 0.0061 0.0033 'International Tables Vol C Tables 4.2.6.8 and 6.1.1.4'
O O 0.0106 0.0060 'International Tables Vol C Tables 4.2.6.8 and 6.1.1.4'

loop_
_geom_angle_atom_site_label_1
_geom_angle_atom_site_label_2
_geom_angle_atom_site_label_3
_geom_angle
_geom_angle_site_symmetry_1
_geom_angle_site_symmetry_3
_geom_angle_publ_flag
N8B Zn1 N8A 176.17(17) . . ?
N8B Zn1 N14A 107.13(16) . . ?
N8A Zn1 N14A 76.47(15) . . ?
N8B Zn1 N14B 75.57(19) . . ?
N8A Zn1 N14B 105.79(17) . . ?
N14A Zn1 N14B 93.06(15) . . ?
N8B Zn1 N1B 75.5(2) . . ?
N8A Zn1 N1B 103.14(18) . . ?
N14A Zn1 N1B 94.23(15) . . ?
N14B Zn1 N1B 151.07(19) . . ?
N8B Zn1 N1A 101.23(15) . . ?
N8A Zn1 N1A 75.16(15) . . ?
N14A Zn1 N1A 151.63(15) . . ?
N14B Zn1 N1A 94.35(15) . . ?
N1B Zn1 N1A 92.40(16) . . ?
C6A N1A C2A 117.6(4) . . ?
C6A N1A Zn1 111.3(3) . . ?
C2A N1A Zn1 130.5(3) . . ?
N1A C2A C3A 121.2(5) . . ?
N1A C2A C19A 118.8(5) . . ?
C3A C2A C19A 120.0(4) . . ?
C4A C3A C2A 120.2(5) . . ?
C4A C3A H3A 119.9 . . ?
C2A C3A H3A 119.9 . . ?
C3A C4A C5A 119.2(5) . . ?
C3A C4A H4A 120.4 . . ?
C5A C4A H4A 120.4 . . ?
C6A C5A C4A 118.5(5) . . ?
C6A C5A H5A 120.7 . . ?
C4A C5A H5A 120.7 . . ?
N1A C6A C5A 123.2(4) . . ?
N1A C6A C7A 115.8(4) . . ?
C5A C6A C7A 121.0(5) . . ?
N8A C7A C12A 122.0(5) . . ?
N8A C7A C6A 115.5(4) . . ?
C12A C7A C6A 122.4(5) . . ?
C7A N8A C9A 119.6(5) . . ?
C7A N8A Zn1 120.7(3) . . ?
C9A N8A Zn1 119.2(4) . . ?
N8A C9A C10A 121.2(5) . . ?
N8A C9A C13A 114.6(4) . . ?
C10A C9A C13A 124.2(5) . . ?
C11A C10A C9A 118.9(5) . . ?
C11A C10A H10A 120.5 . . ?
C9A C10A H10A 120.5 . . ?
C12A C11A C10A 120.5(5) . . ?
C12A C11A C21A 121.6(5) . . ?
C10A C11A C21A 117.9(5) . . ?
C11A C12A C7A 117.8(5) . . ?
C11A C12A H12A 121.1 . . ?
C7A C12A H12A 121.1 . . ?
N14A C13A C18A 123.1(5) . . ?
N14A C13A C9A 116.5(4) . . ?
C18A C13A C9A 120.3(5) . . ?
C13A N14A C15A 118.4(4) . . ?
C13A N14A Zn1 111.8(3) . . ?
C15A N14A Zn1 129.6(3) . . ?
N14A C15A C16A 121.3(5) . . ?
N14A C15A C20A 118.3(4) . . ?
C16A C15A C20A 120.4(5) . . ?
C15A C16A C17A 119.8(5) . . ?
C15A C16A H16A 120.1 . . ?
C17A C16A H16A 120.1 . . ?
C16A C17A C18A 119.4(5) . . ?
C16A C17A H17A 120.3 . . ?
C18A C17A H17A 120.3 . . ?
C17A C18A C13A 117.8(5) . . ?
C17A C18A H18A 121.1 . . ?
C13A C18A H18A 121.1 . . ?
C2A C19A H19A 109.5 . . ?
C2A C19A H19B 109.5 . . ?
H19A C19A H19B 109.5 . . ?
C2A C19A H19C 109.5 . . ?
H19A C19A H19C 109.5 . . ?
H19B C19A H19C 109.5 . . ?
C15A C20A H20A 109.5 . . ?
C15A C20A H20B 109.5 . . ?
H20A C20A H20B 109.5 . . ?
C15A C20A H20C 109.5 . . ?
H20A C20A H20C 109.5 . . ?
H20B C20A H20C 109.5 . . ?
O22A C21A O23A 124.7(6) . . ?
O22A C21A C11A 122.7(6) . . ?
O23A C21A C11A 112.6(5) . . ?
C21A O23A C24A 116.3(5) . . ?
O23A C24A C25A 103.7(12) . . ?
O23A C24A C25D 108.8(11) . . ?
O23A C24A H24A 111.0 . . ?
C25A C24A H24A 111.0 . . ?
O23A C24A H24B 111.0 . . ?
C25A C24A H24B 111.0 . . ?
H24A C24A H24B 109.0 . . ?
O23A C24A H24C 109.9 . . ?
C25D C24A H24C 109.9 . . ?
O23A C24A H24D 109.9 . . ?
C25D C24A H24D 109.9 . . ?
H24C C24A H24D 108.3 . . ?
C24A C25A H25A 109.5 . . ?
C24A C25A H25B 109.5 . . ?
H25A C25A H25B 109.5 . . ?
C24A C25A H25C 109.5 . . ?
H25A C25A H25C 109.5 . . ?
H25B C25A H25C 109.5 . . ?
C24A C25D H25D 109.5 . . ?
C24A C25D H25E 109.5 . . ?
H25D C25D H25E 109.5 . . ?
C24A C25D H25F 109.5 . . ?
H25D C25D H25F 109.5 . . ?
H25E C25D H25F 109.5 . . ?
C6B N1B C2B 118.7(6) . . ?
C6B N1B Zn1 112.0(4) . . ?
C2B N1B Zn1 129.3(5) . . ?
N1B C2B C3B 120.2(9) . . ?
N1B C2B C19B 119.6(6) . . ?
C3B C2B C19B 120.1(8) . . ?
C4B C3B C2B 121.2(10) . . ?
C4B C3B H3B 119.4 . . ?
C2B C3B H3B 119.4 . . ?
C3B C4B C5B 118.3(8) . . ?
C3B C4B H4B 120.9 . . ?
C5B C4B H4B 120.9 . . ?
C4B C5B C6B 120.0(10) . . ?
C4B C5B H5B 120.0 . . ?
C6B C5B H5B 120.0 . . ?
N1B C6B C5B 121.6(8) . . ?
N1B C6B C7B 117.1(6) . . ?
C5B C6B C7B 121.3(8) . . ?
N8B C7B C12B 120.8(8) . . ?
N8B C7B C6B 116.0(5) . . ?
C12B C7B C6B 123.3(7) . . ?
C9B N8B C7B 119.8(5) . . ?
C9B N8B Zn1 120.7(4) . . ?
C7B N8B Zn1 119.4(5) . . ?
N8B C9B C10B 121.7(7) . . ?
N8B C9B C13B 115.5(5) . . ?
C10B C9B C13B 122.8(6) . . ?
C11B C10B C9B 118.6(8) . . ?
C11B C10B H10B 120.7 . . ?
C9B C10B H10B 120.7 . . ?
C12B C11B C10B 119.6(7) . . ?
C12B C11B C21B 106.9(14) . . ?
C10B C11B C21B 133.4(14) . . ?
C12B C11B C21C 136.4(9) . . ?
C10B C11B C21C 103.8(10) . . ?
C11B C12B C7B 119.4(8) . . ?
C11B C12B H12B 120.3 . . ?
C7B C12B H12B 120.3 . . ?
N14B C13B C18B 122.8(6) . . ?
N14B C13B C9B 116.2(5) . . ?
C18B C13B C9B 121.0(6) . . ?
C15B N14B C13B 118.3(5) . . ?
C15B N14B Zn1 130.0(4) . . ?
C13B N14B Zn1 111.6(4) . . ?
N14B C15B C16B 120.8(5) . . ?
N14B C15B C20B 118.0(5) . . ?
C16B C15B C20B 121.2(5) . . ?
C17B C16B C15B 120.0(6) . . ?
C17B C16B H16B 120.0 . . ?
C15B C16B H16B 120.0 . . ?
C18B C17B C16B 119.5(6) . . ?
C18B C17B H17B 120.3 . . ?
C16B C17B H17B 120.3 . . ?
C17B C18B C13B 118.5(6) . . ?
C17B C18B H18B 120.7 . . ?
C13B C18B H18B 120.7 . . ?
C2B C19B H19D 109.5 . . ?
C2B C19B H19E 109.5 . . ?
H19D C19B H19E 109.5 . . ?
C2B C19B H19F 109.5 . . ?
H19D C19B H19F 109.5 . . ?
H19E C19B H19F 109.5 . . ?
C15B C20B H20D 109.5 . . ?
C15B C20B H20E 109.5 . . ?
H20D C20B H20E 109.5 . . ?
C15B C20B H20F 109.5 . . ?
H20D C20B H20F 109.5 . . ?
H20E C20B H20F 109.5 . . ?
O23B C21B O22B 123.7(18) . . ?
O23B C21B C11B 107(2) . . ?
O22B C21B C11B 129.0(18) . . ?
C21B O23B C24B 119(2) . . ?
O23B C24B C25B 108(2) . . ?
O23B C24B H24E 110.1 . . ?
C25B C24B H24E 110.1 . . ?
O23B C24B H24F 110.2 . . ?
C25B C24B H24F 110.2 . . ?
H24E C24B H24F 108.5 . . ?
C24B C25B H25G 109.3 . . ?
C24B C25B H25H 110.7 . . ?
H25G C25B H25H 109.5 . . ?
C24B C25B H25I 108.4 . . ?
H25G C25B H25I 109.5 . . ?
H25H C25B H25I 109.5 . . ?
O22C C21C O23C 136(2) . . ?
O22C C21C C11B 130.1(16) . . ?
O23C C21C C11B 94.2(16) . . ?
C21C O23C C24C 108.9(15) . . ?
O23C C24C C25C 106(2) . . ?
O23C C24C H24G 110.6 . . ?
C25C C24C H24G 110.6 . . ?
O23C C24C H24H 110.6 . . ?
C25C C24C H24H 110.6 . . ?
H24G C24C H24H 108.8 . . ?
C24C C25C H25J 115.0 . . ?
C24C C25C H25K 108.0 . . ?
H25J C25C H25K 109.5 . . ?
C24C C25C H25L 105.2 . . ?
H25J C25C H25L 109.5 . . ?
H25K C25C H25L 109.5 . . ?
O1C Cl1C O4C 113.7(5) . . ?
O1C Cl1C O3C 111.7(4) . . ?
O4C Cl1C O3C 115.2(5) . . ?
O1C Cl1C O2C 107.7(3) . . ?
O4C Cl1C O2C 106.0(5) . . ?
O3C Cl1C O2C 101.3(4) . . ?
O2D Cl1D O3D 111.4(6) . . ?
O2D Cl1D O4D 103.7(7) . . ?
O3D Cl1D O4D 113.2(9) . . ?
O2D Cl1D O1D 111.8(5) . . ?
O3D Cl1D O1D 108.4(3) . . ?
O4D Cl1D O1D 108.3(8) . . ?

loop_
_geom_bond_atom_site_label_1
_geom_bond_atom_site_label_2
_geom_bond_distance
_geom_bond_site_symmetry_2
_geom_bond_publ_flag
Zn1 N8B 2.054(5) . ?
Zn1 N8A 2.059(5) . ?
Zn1 N14A 2.247(4) . ?
Zn1 N14B 2.258(4) . ?
Zn1 N1B 2.285(5) . ?
Zn1 N1A 2.311(4) . ?
N1A C6A 1.357(6) . ?
N1A C2A 1.357(6) . ?
C2A C3A 1.381(7) . ?
C2A C19A 1.485(7) . ?
C3A C4A 1.372(7) . ?
C3A H3A 0.9500 . ?
C4A C5A 1.375(7) . ?
C4A H4A 0.9500 . ?
C5A C6A 1.375(8) . ?
C5A H5A 0.9500 . ?
C6A C7A 1.488(7) . ?
C7A N8A 1.340(7) . ?
C7A C12A 1.392(7) . ?
N8A C9A 1.348(6) . ?
C9A C10A 1.381(7) . ?
C9A C13A 1.489(7) . ?
C10A C11A 1.378(8) . ?
C10A H10A 0.9500 . ?
C11A C12A 1.377(8) . ?
C11A C21A 1.504(8) . ?
C12A H12A 0.9500 . ?
C13A N14A 1.346(6) . ?
C13A C18A 1.388(7) . ?
N14A C15A 1.354(7) . ?
C15A C16A 1.379(7) . ?
C15A C20A 1.495(7) . ?
C16A C17A 1.384(8) . ?
C16A H16A 0.9500 . ?
C17A C18A 1.385(8) . ?
C17A H17A 0.9500 . ?
C18A H18A 0.9500 . ?
C19A H19A 0.9800 . ?
C19A H19B 0.9800 . ?
C19A H19C 0.9800 . ?
C20A H20A 0.9800 . ?
C20A H20B 0.9800 . ?
C20A H20C 0.9800 . ?
C21A O22A 1.193(7) . ?
C21A O23A 1.313(7) . ?
O23A C24A 1.457(6) . ?
C24A C25A 1.5198(11) . ?
C24A C25D 1.5198(10) . ?
C24A H24A 0.9900 . ?
C24A H24B 0.9900 . ?
C24A H24C 0.9900 . ?
C24A H24D 0.9900 . ?
C25A H25A 0.9800 . ?
C25A H25B 0.9800 . ?
C25A H25C 0.9800 . ?
C25D H25D 0.9800 . ?
C25D H25E 0.9800 . ?
C25D H25F 0.9800 . ?
N1B C6B 1.326(9) . ?
N1B C2B 1.349(9) . ?
C2B C3B 1.398(10) . ?
C2B C19B 1.502(11) . ?
C3B C4B 1.337(16) . ?
C3B H3B 0.9500 . ?
C4B C5B 1.359(16) . ?
C4B H4B 0.9500 . ?
C5B C6B 1.393(10) . ?
C5B H5B 0.9500 . ?
C6B C7B 1.467(11) . ?
C7B N8B 1.354(8) . ?
C7B C12B 1.388(9) . ?
N8B C9B 1.317(8) . ?
C9B C10B 1.399(8) . ?
C9B C13B 1.479(9) . ?
C10B C11B 1.375(13) . ?
C10B H10B 0.9500 . ?
C11B C12B 1.365(14) . ?
C11B C21B 1.475(18) . ?
C11B C21C 1.73(3) . ?
C12B H12B 0.9500 . ?
C13B N14B 1.359(7) . ?
C13B C18B 1.386(9) . ?
N14B C15B 1.351(7) . ?
C15B C16B 1.399(8) . ?
C15B C20B 1.466(8) . ?
C16B C17B 1.376(10) . ?
C16B H16B 0.9500 . ?
C17B C18B 1.373(11) . ?
C17B H17B 0.9500 . ?
C18B H18B 0.9500 . ?
C19B H19D 0.9800 . ?
C19B H19E 0.9800 . ?
C19B H19F 0.9800 . ?
C20B H20D 0.9800 . ?
C20B H20E 0.9800 . ?
C20B H20F 0.9800 . ?
C21B O23B 1.24(3) . ?
C21B O22B 1.31(3) . ?
O23B C24B 1.46(2) . ?
C24B C25B 1.5200(11) . ?
C24B H24E 0.9900 . ?
C24B H24F 0.9900 . ?
C25B H25G 0.9800 . ?
C25B H25H 0.9800 . ?
C25B H25I 0.9800 . ?
C21C O22C 1.12(3) . ?
C21C O23C 1.32(2) . ?
O23C C24C 1.486(18) . ?
C24C C25C 1.5201(11) . ?
C24C H24G 0.9900 . ?
C24C H24H 0.9900 . ?
C25C H25J 0.9800 . ?
C25C H25K 0.9800 . ?
C25C H25L 0.9800 . ?
Cl1C O1C 1.370(5) . ?
Cl1C O4C 1.390(8) . ?
Cl1C O3C 1.425(6) . ?
Cl1C O2C 1.484(6) . ?
Cl1D O2D 1.354(6) . ?
Cl1D O3D 1.363(7) . ?
Cl1D O4D 1.373(10) . ?
Cl1D O1D 1.399(5) . ?

loop_
_geom_torsion_atom_site_label_1
_geom_torsion_atom_site_label_2
_geom_torsion_atom_site_label_3
_geom_torsion_atom_site_label_4
_geom_torsion
_geom_torsion_site_symmetry_1
_geom_torsion_site_symmetry_2
_geom_torsion_site_symmetry_3
_geom_torsion_site_symmetry_4
_geom_torsion_publ_flag
C6A N1A C2A C3A 2.2(7) . . . . ?
Zn1 N1A C2A C3A -168.0(4) . . . . ?
C6A N1A C2A C19A -177.2(5) . . . . ?
Zn1 N1A C2A C19A 12.5(7) . . . . ?
N1A C2A C3A C4A -0.5(8) . . . . ?
C19A C2A C3A C4A 178.9(5) . . . . ?
C2A C3A C4A C5A -1.4(8) . . . . ?
C3A C4A C5A C6A 1.6(9) . . . . ?
C2A N1A C6A C5A -2.0(7) . . . . ?
Zn1 N1A C6A C5A 170.0(4) . . . . ?
C2A N1A C6A C7A 178.0(4) . . . . ?
Zn1 N1A C6A C7A -9.9(5) . . . . ?
C4A C5A C6A N1A 0.1(8) . . . . ?
C4A C5A C6A C7A -179.9(5) . . . . ?
N1A C6A C7A N8A 14.5(7) . . . . ?
C5A C6A C7A N8A -165.4(5) . . . . ?
N1A C6A C7A C12A -168.6(5) . . . . ?
C5A C6A C7A C12A 11.4(8) . . . . ?
C12A C7A N8A C9A 0.0(8) . . . . ?
C6A C7A N8A C9A 176.8(5) . . . . ?
C12A C7A N8A Zn1 171.1(4) . . . . ?
C6A C7A N8A Zn1 -12.1(6) . . . . ?
C7A N8A C9A C10A 0.7(8) . . . . ?
Zn1 N8A C9A C10A -170.6(4) . . . . ?
C7A N8A C9A C13A -178.6(4) . . . . ?
Zn1 N8A C9A C13A 10.2(6) . . . . ?
N8A C9A C10A C11A -0.8(8) . . . . ?
C13A C9A C10A C11A 178.4(5) . . . . ?
C9A C10A C11A C12A 0.2(9) . . . . ?
C9A C10A C11A C21A 179.4(5) . . . . ?
C10A C11A C12A C7A 0.4(8) . . . . ?
C21A C11A C12A C7A -178.7(5) . . . . ?
N8A C7A C12A C11A -0.5(8) . . . . ?
C6A C7A C12A C11A -177.1(5) . . . . ?
N8A C9A C13A N14A -14.1(7) . . . . ?
C10A C9A C13A N14A 166.7(5) . . . . ?
N8A C9A C13A C18A 166.5(5) . . . . ?
C10A C9A C13A C18A -12.7(8) . . . . ?
C18A C13A N14A C15A 4.9(7) . . . . ?
C9A C13A N14A C15A -174.4(4) . . . . ?
C18A C13A N14A Zn1 -169.8(4) . . . . ?
C9A C13A N14A Zn1 10.8(5) . . . . ?
C13A N14A C15A C16A -2.0(7) . . . . ?
Zn1 N14A C15A C16A 171.6(4) . . . . ?
C13A N14A C15A C20A 177.6(5) . . . . ?
Zn1 N14A C15A C20A -8.7(7) . . . . ?
N14A C15A C16A C17A -1.7(8) . . . . ?
C20A C15A C16A C17A 178.7(5) . . . . ?
C15A C16A C17A C18A 2.6(8) . . . . ?
C16A C17A C18A C13A 0.0(8) . . . . ?
N14A C13A C18A C17A -3.9(8) . . . . ?
C9A C13A C18A C17A 175.4(5) . . . . ?
C12A C11A C21A O22A 166.7(6) . . . . ?
C10A C11A C21A O22A -12.4(10) . . . . ?
C12A C11A C21A O23A -13.9(8) . . . . ?
C10A C11A C21A O23A 167.0(5) . . . . ?
O22A C21A O23A C24A 4.0(10) . . . . ?
C11A C21A O23A C24A -175.5(5) . . . . ?
C21A O23A C24A C25A -139.6(14) . . . . ?
C21A O23A C24A C25D 63.6(13) . . . . ?
C6B N1B C2B C3B -3.1(10) . . . . ?
Zn1 N1B C2B C3B 175.8(6) . . . . ?
C6B N1B C2B C19B 179.9(6) . . . . ?
Zn1 N1B C2B C19B -1.2(9) . . . . ?
N1B C2B C3B C4B 2.7(14) . . . . ?
C19B C2B C3B C4B 179.7(9) . . . . ?
C2B C3B C4B C5B -0.9(17) . . . . ?
C3B C4B C5B C6B -0.4(17) . . . . ?
C2B N1B C6B C5B 1.9(11) . . . . ?
Zn1 N1B C6B C5B -177.2(7) . . . . ?
C2B N1B C6B C7B -178.7(6) . . . . ?
Zn1 N1B C6B C7B 2.3(7) . . . . ?
C4B C5B C6B N1B -0.1(15) . . . . ?
C4B C5B C6B C7B -179.6(9) . . . . ?
N1B C6B C7B N8B -2.4(9) . . . . ?
C5B C6B C7B N8B 177.1(7) . . . . ?
N1B C6B C7B C12B 176.6(6) . . . . ?
C5B C6B C7B C12B -4.0(11) . . . . ?
C12B C7B N8B C9B -0.8(9) . . . . ?
C6B C7B N8B C9B 178.1(5) . . . . ?
C12B C7B N8B Zn1 -177.8(5) . . . . ?
C6B C7B N8B Zn1 1.2(7) . . . . ?
C7B N8B C9B C10B 2.2(8) . . . . ?
Zn1 N8B C9B C10B 179.1(4) . . . . ?
C7B N8B C9B C13B -179.1(5) . . . . ?
Zn1 N8B C9B C13B -2.2(6) . . . . ?
N8B C9B C10B C11B -1.5(9) . . . . ?
C13B C9B C10B C11B 179.8(6) . . . . ?
C9B C10B C11B C12B -0.5(10) . . . . ?
C9B C10B C11B C21B -175.8(10) . . . . ?
C9B C10B C11B C21C 174.6(7) . . . . ?
C10B C11B C12B C7B 1.8(11) . . . . ?
C21B C11B C12B C7B 178.2(8) . . . . ?
C21C C11B C12B C7B -171.2(11) . . . . ?
N8B C7B C12B C11B -1.2(10) . . . . ?
C6B C7B C12B C11B 179.9(7) . . . . ?
N8B C9B C13B N14B -3.5(7) . . . . ?
C10B C9B C13B N14B 175.3(5) . . . . ?
N8B C9B C13B C18B 175.9(5) . . . . ?
C10B C9B C13B C18B -5.3(8) . . . . ?
C18B C13B N14B C15B 2.8(8) . . . . ?
C9B C13B N14B C15B -177.8(5) . . . . ?
C18B C13B N14B Zn1 -172.8(5) . . . . ?
C9B C13B N14B Zn1 6.6(6) . . . . ?
C13B N14B C15B C16B -3.4(8) . . . . ?
Zn1 N14B C15B C16B 171.3(4) . . . . ?
C13B N14B C15B C20B 176.6(5) . . . . ?
Zn1 N14B C15B C20B -8.7(7) . . . . ?
N14B C15B C16B C17B 2.0(9) . . . . ?
C20B C15B C16B C17B -177.9(6) . . . . ?
C15B C16B C17B C18B 0.0(10) . . . . ?
C16B C17B C18B C13B -0.5(10) . . . . ?
N14B C13B C18B C17B -0.9(9) . . . . ?
C9B C13B C18B C17B 179.8(6) . . . . ?
C12B C11B C21B O23B 150(2) . . . . ?
C10B C11B C21B O23B -34(2) . . . . ?
C12B C11B C21B O22B -23.4(19) . . . . ?
C10B C11B C21B O22B 152.3(15) . . . . ?
O22B C21B O23B C24B -8(4) . . . . ?
C11B C21B O23B C24B 177(2) . . . . ?
C21B O23B C24B C25B 79(4) . . . . ?
C12B C11B C21C O22C 170.4(16) . . . . ?
C10B C11B C21C O22C -3(2) . . . . ?
C12B C11B C21C O23C -11.6(18) . . . . ?
C10B C11B C21C O23C 174.7(9) . . . . ?
O22C C21C O23C C24C -6(3) . . . . ?
C11B C21C O23C C24C 176.6(10) . . . . ?
C21C O23C C24C C25C -82(2) . . . . ?
